data_2220284
loop_
_publ_author_name
'Lin, Chia-Her'
'Kuo, Ting-Shen'
'Tong, Hung-Chun'
'Chen Hsu, Chih-Yung'
'Lo, Yih-Hsing'

_publ_section_title
;Azido(1,1-diphenylmethanimine-\k<i>N</i>)[hydridotris(pyrazolyl-\k<i>N</i>^2^)borato](triphenylphosphine-<i>{\k</i>P})ruthenium(II)
 diethyl ether solvate
;
_journal_coeditor_code NC2120
_journal_issue 12
_journal_name_full 'Acta Crystallographica Section E'
_journal_page_first m1511
_journal_page_last m1512
_journal_paper_doi 10.1107/S1600536808036039
_journal_volume 64
_journal_year 2008
_chemical_formula_iupac '[Ru (C9 H10 B N6) (N3) (C13 H11 N) (C18 H15 P)], C4 H10 O'
_chemical_formula_moiety 'C40 H36 B N10 P Ru, C4 H10 O'
_chemical_formula_sum 'C44 H46 B N10 O P Ru'
_chemical_formula_weight 873.76
_chemical_name_systematic
;
Azido(1,1-diphenylmethanimine-\k<i>N</i>)[hydridotris(pyrazolyl-
\kN^2^)borato](triphenylphosphine-<i>\kP</i>)ruthenium(II) diethyl ether
solvate
;
_space_group_IT_number 2
_symmetry_cell_setting triclinic
_symmetry_space_group_name_Hall '-P 1'
_symmetry_space_group_name_H-M 'P -1'
_atom_sites_solution_hydrogens geom
_atom_sites_solution_primary direct
_atom_sites_solution_secondary difmap
_audit_creation_method SHELXL-97
_cell_angle_alpha 70.445(2)
_cell_angle_beta 81.716(2)
_cell_angle_gamma 88.040(3)
_cell_formula_units_Z 2
_cell_length_a 11.7387(12)
_cell_length_b 13.0535(13)
_cell_length_c 14.7187(15)
_cell_measurement_reflns_used 16922
_cell_measurement_temperature 200(2)
_cell_measurement_theta_max 22.8
_cell_measurement_theta_min 2.39
_cell_volume 2102.9(4)
_computing_cell_refinement 'HKL Denzo and Scalepack (Otwinowski & Minor 1997)'
_computing_data_collection 'COLLECT (Nonius, 1999)'
_computing_data_reduction 'HKL Denzo and Scalepack (Otwinowski & Minor  1997)'
_computing_molecular_graphics 'Ortep-3 for Windows (Farrugia, 1997)'
_computing_publication_material 'WinGX publication routines (Farrugia, 1999)'
_computing_structure_refinement 'SHELXL97 (Sheldrick, 2008)'
_computing_structure_solution 'SHELXS97 (Sheldrick, 2008)'
_diffrn_ambient_temperature 200(2)
_diffrn_measured_fraction_theta_full 0.993
_diffrn_measured_fraction_theta_max 0.993
_diffrn_measurement_device_type 'Nonius KappaCCD'
_diffrn_measurement_method 'CCD rotation images, thick slices'
_diffrn_radiation_monochromator graphite
_diffrn_radiation_source 'fine-focus sealed tube'
_diffrn_radiation_type MoK\a
_diffrn_radiation_wavelength 0.71073
_diffrn_reflns_av_R_equivalents 0.0606
_diffrn_reflns_av_sigmaI/netI 0.1052
_diffrn_reflns_limit_h_max 13
_diffrn_reflns_limit_h_min -10
_diffrn_reflns_limit_k_max 15
_diffrn_reflns_limit_k_min -13
_diffrn_reflns_limit_l_max 17
_diffrn_reflns_limit_l_min -16
_diffrn_reflns_number 16858
_diffrn_reflns_theta_full 25.04
_diffrn_reflns_theta_max 25.04
_diffrn_reflns_theta_min 1.48
_diffrn_standards_decay_% 0
_diffrn_standards_interval_time 0
_diffrn_standards_number 0
_exptl_absorpt_coefficient_mu 0.458
_exptl_absorpt_correction_T_max 0.9889
_exptl_absorpt_correction_T_min 0.9180
_exptl_absorpt_correction_type multi-scan
_exptl_absorpt_process_details
;
(Blessing, 1995)
;
_exptl_crystal_colour red
_exptl_crystal_density_diffrn 1.380
_exptl_crystal_density_method 'not measured'
_exptl_crystal_description prism
_exptl_crystal_F_000 904
_exptl_crystal_size_max 0.19
_exptl_crystal_size_mid 0.07
_exptl_crystal_size_min 0.02
_refine_diff_density_max 1.752
_refine_diff_density_min -0.565
_refine_ls_extinction_method none
_refine_ls_goodness_of_fit_ref 1.008
_refine_ls_hydrogen_treatment constr
_refine_ls_matrix_type full
_refine_ls_number_parameters 523
_refine_ls_number_reflns 7382
_refine_ls_number_restraints 0
_refine_ls_restrained_S_all 1.008
_refine_ls_R_factor_all 0.0982
_refine_ls_R_factor_gt 0.0501
_refine_ls_shift/su_max 0.001
_refine_ls_shift/su_mean 0.000
_refine_ls_structure_factor_coef Fsqd
_refine_ls_weighting_details 'calc w=1/[\s^2^(Fo^2^)+(0.0454P)^2^+0.0000P] where P=(Fo^2^+2Fc^2^)/3'
_refine_ls_weighting_scheme calc
_refine_ls_wR_factor_gt 0.0969
_refine_ls_wR_factor_ref 0.1126
_reflns_number_gt 4895
_reflns_number_total 7382
_reflns_threshold_expression >2sigma(I)
_cod_data_source_file nc2120.cif
_cod_data_source_block I
_cod_database_code 2220284
_cod_database_fobs_code 2220284

loop_
_symmetry_equiv_pos_as_xyz
'x, y, z'
'-x, -y, -z'

loop_
_atom_site_type_symbol
_atom_site_label
_atom_site_fract_x
_atom_site_fract_y
_atom_site_fract_z
_atom_site_U_iso_or_equiv
_atom_site_adp_type
_atom_site_calc_flag
_atom_site_refinement_flags
_atom_site_occupancy
B B1 0.8157(5) 0.8932(4) 0.7251(4) 0.0386(15) Uani d . 1
H H1' 0.8125 0.9641 0.7376 0.046 Uiso calc R 1
C C1 0.8247(4) 0.8636(4) 0.4879(3) 0.0354(12) Uani d . 1
H H1 0.8285 0.8213 0.4462 0.043 Uiso calc R 1
C C2 0.8292(4) 0.9767(4) 0.4569(4) 0.0424(13) Uani d . 1
H H2 0.8359 1.0254 0.3918 0.051 Uiso calc R 1
C C3 0.8219(4) 1.0027(4) 0.5398(4) 0.0427(13) Uani d . 1
H H3 0.8236 1.0743 0.5426 0.051 Uiso calc R 1
C C4 1.0523(4) 0.7072(4) 0.7588(3) 0.0367(12) Uani d . 1
H H4 1.0886 0.6421 0.7554 0.044 Uiso calc R 1
C C5 1.1011(4) 0.7847(4) 0.7874(3) 0.0426(13) Uani d . 1
H H5 1.1747 0.7834 0.8073 0.051 Uiso calc R 1
C C6 1.0193(4) 0.8638(4) 0.7806(3) 0.0405(13) Uani d . 1
H H6 1.0270 0.9292 0.7942 0.049 Uiso calc R 1
C C7 0.6070(4) 0.6735(4) 0.8423(3) 0.0395(13) Uani d . 1
H H7 0.5763 0.6032 0.8535 0.047 Uiso calc R 1
C C8 0.5601(5) 0.7450(4) 0.8884(4) 0.0517(15) Uani d . 1
H H8 0.4938 0.7336 0.9363 0.062 Uiso calc R 1
C C9 0.6287(5) 0.8348(4) 0.8508(4) 0.0464(14) Uani d . 1
H H9 0.6189 0.8990 0.8677 0.056 Uiso calc R 1
C C10 0.8495(4) 0.4452(3) 0.8627(3) 0.0290(11) Uani d . 1
C C11 0.8971(4) 0.3351(3) 0.8753(3) 0.0315(11) Uani d . 1
C C12 0.8898(4) 0.2849(4) 0.8067(4) 0.0390(12) Uani d . 1
H H12 0.8505 0.3203 0.7527 0.047 Uiso calc R 1
C C13 0.9382(5) 0.1845(4) 0.8150(4) 0.0497(14) Uani d . 1
H H13 0.9317 0.1516 0.7673 0.060 Uiso calc R 1
C C14 0.9959(5) 0.1326(4) 0.8926(4) 0.0495(15) Uani d . 1
H H14 1.0297 0.0639 0.8986 0.059 Uiso calc R 1
C C15 1.0041(4) 0.1810(4) 0.9615(4) 0.0470(14) Uani d . 1
H H15 1.0442 0.1453 1.0148 0.056 Uiso calc R 1
C C16 0.9548(4) 0.2809(4) 0.9540(3) 0.0374(12) Uani d . 1
H H16 0.9603 0.3126 1.0027 0.045 Uiso calc R 1
C C17 0.8004(4) 0.4727(3) 0.9494(3) 0.0298(11) Uani d . 1
C C18 0.7310(4) 0.3970(4) 1.0255(3) 0.0362(12) Uani d . 1
H H18 0.7154 0.3280 1.0211 0.043 Uiso calc R 1
C C19 0.6847(4) 0.4219(4) 1.1073(4) 0.0461(14) Uani d . 1
H H19 0.6373 0.3698 1.1585 0.055 Uiso calc R 1
C C20 0.7062(4) 0.5207(4) 1.1154(4) 0.0475(14) Uani d . 1
H H20 0.6737 0.5374 1.1716 0.057 Uiso calc R 1
C C21 0.7757(5) 0.5958(4) 1.0410(4) 0.0484(14) Uani d . 1
H H21 0.7913 0.6645 1.0461 0.058 Uiso calc R 1
C C22 0.8228(4) 0.5716(4) 0.9591(3) 0.0417(13) Uani d . 1
H H22 0.8712 0.6236 0.9087 0.050 Uiso calc R 1
C C23 0.5401(4) 0.6507(3) 0.6241(3) 0.0265(10) Uani d . 1
C C24 0.5229(4) 0.7597(4) 0.6139(3) 0.0334(11) Uani d . 1
H H24 0.5853 0.8036 0.6149 0.040 Uiso calc R 1
C C25 0.4153(4) 0.8042(4) 0.6023(3) 0.0389(12) Uani d . 1
H H25 0.4046 0.8792 0.5933 0.047 Uiso calc R 1
C C26 0.3236(4) 0.7410(4) 0.6035(3) 0.0371(12) Uani d . 1
H H26 0.2497 0.7722 0.5958 0.045 Uiso calc R 1
C C27 0.3386(4) 0.6325(4) 0.6157(3) 0.0352(12) Uani d . 1
H H27 0.2752 0.5884 0.6172 0.042 Uiso calc R 1
C C28 0.4466(4) 0.5878(3) 0.6259(3) 0.0313(11) Uani d . 1
H H28 0.4568 0.5129 0.6343 0.038 Uiso calc R 1
C C29 0.7223(4) 0.6166(3) 0.4899(3) 0.0281(11) Uani d . 1
C C30 0.6531(4) 0.6761(3) 0.4225(3) 0.0352(12) Uani d . 1
H H30 0.5815 0.7024 0.4443 0.042 Uiso calc R 1
C C31 0.6870(5) 0.6977(4) 0.3238(3) 0.0422(13) Uani d . 1
H H31 0.6388 0.7389 0.2783 0.051 Uiso calc R 1
C C32 0.7903(5) 0.6598(4) 0.2913(4) 0.0428(13) Uani d . 1
H H32 0.8144 0.6762 0.2235 0.051 Uiso calc R 1
C C33 0.8588(4) 0.5977(4) 0.3579(4) 0.0377(12) Uani d . 1
H H33 0.9287 0.5689 0.3359 0.045 Uiso calc R 1
C C34 0.8257(4) 0.5776(3) 0.4555(3) 0.0299(11) Uani d . 1
H H34 0.8742 0.5364 0.5006 0.036 Uiso calc R 1
C C35 0.6572(4) 0.4502(3) 0.6762(3) 0.0253(10) Uani d . 1
C C36 0.6827(4) 0.3772(3) 0.6266(3) 0.0337(12) Uani d . 1
H H36 0.7174 0.4026 0.5605 0.040 Uiso calc R 1
C C37 0.6578(4) 0.2664(4) 0.6728(4) 0.0381(12) Uani d . 1
H H37 0.6774 0.2170 0.6383 0.046 Uiso calc R 1
C C38 0.6057(4) 0.2287(4) 0.7670(4) 0.0401(13) Uani d . 1
H H38 0.5869 0.1536 0.7976 0.048 Uiso calc R 1
C C39 0.5806(4) 0.3003(4) 0.8176(3) 0.0400(13) Uani d . 1
H H39 0.5448 0.2743 0.8834 0.048 Uiso calc R 1
C C40 0.6073(4) 0.4101(4) 0.7731(3) 0.0360(12) Uani d . 1
H H40 0.5912 0.4584 0.8092 0.043 Uiso calc R 1
C C41 0.3203(7) 0.0075(7) 0.9844(5) 0.120(3) Uani d . 1
H H41A 0.2559 -0.0211 1.0365 0.180 Uiso calc R 1
H H41B 0.3228 0.0870 0.9648 0.180 Uiso calc R 1
H H41C 0.3926 -0.0218 1.0078 0.180 Uiso calc R 1
C C42 0.3049(6) -0.0244(6) 0.9012(5) 0.092(2) Uani d . 1
H H42A 0.3008 -0.1047 0.9212 0.110 Uiso calc R 1
H H42B 0.2315 0.0047 0.8779 0.110 Uiso calc R 1
C C43 0.3815(7) -0.0031(5) 0.7392(5) 0.088(2) Uani d . 1
H H43A 0.3098 0.0316 0.7164 0.105 Uiso calc R 1
H H43B 0.3744 -0.0822 0.7518 0.105 Uiso calc R 1
C C44 0.4811(6) 0.0426(5) 0.6632(5) 0.086(2) Uani d . 1
H H44A 0.4699 0.0298 0.6031 0.128 Uiso calc R 1
H H44B 0.5517 0.0073 0.6856 0.128 Uiso calc R 1
H H44C 0.4874 0.1210 0.6505 0.128 Uiso calc R 1
N N1 0.8145(3) 0.8235(3) 0.5848(3) 0.0284(9) Uani d . 1
N N2 0.8118(3) 0.9105(3) 0.6168(3) 0.0306(9) Uani d . 1
N N3 0.9472(3) 0.7371(3) 0.7369(2) 0.0291(9) Uani d . 1
N N4 0.9270(3) 0.8335(3) 0.7515(3) 0.0327(9) Uani d . 1
N N5 0.7002(3) 0.7161(3) 0.7804(3) 0.0299(9) Uani d . 1
N N6 0.7130(3) 0.8180(3) 0.7856(3) 0.0338(9) Uani d . 1
N N7 0.8548(3) 0.5152(3) 0.7752(3) 0.0303(9) Uani d . 1
H H7A 0.8889 0.4811 0.7365 0.036 Uiso calc R 1
N N8 0.9577(3) 0.6233(3) 0.5978(3) 0.0336(10) Uani d . 1
N N9 1.0225(3) 0.6845(3) 0.5335(3) 0.0347(10) Uani d . 1
N N10 1.0865(4) 0.7402(3) 0.4696(4) 0.0632(15) Uani d . 1
O O1 0.3970(3) 0.0154(3) 0.8253(3) 0.0591(10) Uani d . 1
P P1 0.68709(10) 0.59726(9) 0.62088(8) 0.0255(3) Uani d . 1
Ru Ru1 0.82112(3) 0.66797(3) 0.68486(3) 0.02500(12) Uani d . 1

loop_
_atom_site_aniso_label
_atom_site_aniso_U_11
_atom_site_aniso_U_22
_atom_site_aniso_U_33
_atom_site_aniso_U_12
_atom_site_aniso_U_13
_atom_site_aniso_U_23
B1 0.045(4) 0.035(3) 0.041(4) 0.000(3) -0.006(3) -0.019(3)
C1 0.045(3) 0.033(3) 0.025(3) -0.002(2) -0.004(2) -0.006(2)
C2 0.056(4) 0.030(3) 0.030(3) -0.003(2) -0.005(3) 0.004(2)
C3 0.050(3) 0.023(3) 0.050(4) 0.000(2) -0.010(3) -0.003(2)
C4 0.032(3) 0.041(3) 0.026(3) 0.000(2) 0.000(2) 0.000(2)
C5 0.032(3) 0.061(3) 0.031(3) -0.011(3) -0.006(2) -0.010(3)
C6 0.041(3) 0.050(3) 0.030(3) -0.018(3) -0.002(2) -0.013(3)
C7 0.033(3) 0.054(3) 0.033(3) -0.011(3) 0.004(2) -0.018(3)
C8 0.040(3) 0.072(4) 0.052(4) -0.004(3) 0.008(3) -0.040(3)
C9 0.046(3) 0.054(3) 0.054(4) 0.004(3) -0.003(3) -0.040(3)
C10 0.023(3) 0.032(3) 0.028(3) -0.002(2) -0.005(2) -0.004(2)
C11 0.026(3) 0.030(3) 0.034(3) -0.003(2) -0.002(2) -0.005(2)
C12 0.040(3) 0.034(3) 0.039(3) 0.001(2) -0.010(3) -0.007(2)
C13 0.062(4) 0.031(3) 0.057(4) -0.001(3) -0.005(3) -0.017(3)
C14 0.053(4) 0.032(3) 0.055(4) 0.008(3) -0.004(3) -0.007(3)
C15 0.048(3) 0.043(3) 0.038(3) 0.010(3) -0.007(3) 0.003(3)
C16 0.041(3) 0.038(3) 0.028(3) 0.005(2) -0.006(2) -0.004(2)
C17 0.029(3) 0.033(3) 0.024(3) -0.002(2) -0.006(2) -0.003(2)
C18 0.031(3) 0.036(3) 0.037(3) -0.002(2) -0.003(2) -0.007(2)
C19 0.039(3) 0.052(3) 0.038(3) -0.006(3) 0.007(3) -0.007(3)
C20 0.045(3) 0.065(4) 0.034(3) 0.002(3) 0.000(3) -0.020(3)
C21 0.062(4) 0.047(3) 0.038(3) -0.013(3) 0.000(3) -0.018(3)
C22 0.049(3) 0.041(3) 0.031(3) -0.013(3) -0.002(3) -0.005(2)
C23 0.030(3) 0.031(2) 0.017(2) 0.002(2) -0.001(2) -0.008(2)
C24 0.034(3) 0.037(3) 0.034(3) -0.002(2) -0.004(2) -0.016(2)
C25 0.044(3) 0.034(3) 0.039(3) 0.013(2) -0.009(3) -0.012(2)
C26 0.029(3) 0.048(3) 0.033(3) 0.007(2) -0.003(2) -0.014(3)
C27 0.030(3) 0.045(3) 0.032(3) -0.004(2) 0.000(2) -0.017(2)
C28 0.036(3) 0.028(2) 0.026(3) 0.000(2) 0.000(2) -0.007(2)
C29 0.037(3) 0.020(2) 0.025(3) -0.004(2) 0.001(2) -0.007(2)
C30 0.038(3) 0.034(3) 0.032(3) 0.000(2) -0.005(2) -0.009(2)
C31 0.053(4) 0.043(3) 0.027(3) 0.001(3) -0.009(3) -0.006(2)
C32 0.057(4) 0.045(3) 0.023(3) -0.010(3) 0.008(3) -0.011(2)
C33 0.038(3) 0.038(3) 0.036(3) -0.002(2) 0.009(3) -0.016(2)
C34 0.033(3) 0.032(3) 0.025(3) -0.002(2) -0.005(2) -0.010(2)
C35 0.025(2) 0.024(2) 0.028(3) 0.0003(19) -0.004(2) -0.011(2)
C36 0.039(3) 0.028(3) 0.028(3) -0.004(2) 0.000(2) -0.004(2)
C37 0.046(3) 0.030(3) 0.042(3) -0.003(2) -0.005(3) -0.019(2)
C38 0.051(3) 0.024(3) 0.043(3) -0.005(2) -0.008(3) -0.007(2)
C39 0.052(3) 0.038(3) 0.022(3) -0.009(3) 0.001(2) -0.003(2)
C40 0.046(3) 0.032(3) 0.028(3) -0.004(2) 0.002(2) -0.010(2)
C41 0.107(7) 0.195(9) 0.076(6) -0.029(6) 0.016(5) -0.079(6)
C42 0.066(5) 0.120(6) 0.096(6) -0.022(4) 0.010(4) -0.052(5)
C43 0.117(6) 0.081(5) 0.077(5) -0.035(4) -0.011(5) -0.040(4)
C44 0.135(7) 0.058(4) 0.061(5) -0.026(4) -0.006(5) -0.017(3)
N1 0.030(2) 0.024(2) 0.030(2) 0.0015(17) -0.0039(18) -0.0082(18)
N2 0.038(2) 0.022(2) 0.032(2) -0.0003(17) -0.0050(19) -0.0090(18)
N3 0.028(2) 0.032(2) 0.023(2) -0.0001(18) -0.0013(18) -0.0033(18)
N4 0.040(2) 0.029(2) 0.030(2) -0.0026(19) -0.0062(19) -0.0100(18)
N5 0.028(2) 0.036(2) 0.029(2) 0.0026(18) -0.0040(18) -0.0154(19)
N6 0.034(2) 0.036(2) 0.037(2) 0.0011(19) -0.003(2) -0.021(2)
N7 0.031(2) 0.030(2) 0.029(2) -0.0027(17) -0.0010(18) -0.0105(19)
N8 0.035(2) 0.028(2) 0.031(2) 0.0002(19) 0.008(2) -0.0052(19)
N9 0.030(2) 0.036(2) 0.044(3) 0.006(2) -0.007(2) -0.021(2)
N10 0.051(3) 0.050(3) 0.074(4) -0.013(2) 0.029(3) -0.014(3)
O1 0.061(3) 0.061(2) 0.062(3) 0.004(2) -0.009(2) -0.030(2)
P1 0.0300(7) 0.0231(6) 0.0225(7) 0.0018(5) -0.0013(5) -0.0075(5)
Ru1 0.0269(2) 0.0245(2) 0.0208(2) 0.00069(15) -0.00016(16) -0.00537(16)

loop_
_atom_type_symbol
_atom_type_description
_atom_type_scat_dispersion_real
_atom_type_scat_dispersion_imag
_atom_type_scat_source
C C 0.0033 0.0016 'International Tables Vol C Tables 4.2.6.8 and 6.1.1.4'
H H 0.0000 0.0000 'International Tables Vol C Tables 4.2.6.8 and 6.1.1.4'
N N 0.0061 0.0033 'International Tables Vol C Tables 4.2.6.8 and 6.1.1.4'
P P 0.1023 0.0942 'International Tables Vol C Tables 4.2.6.8 and 6.1.1.4'
Ru Ru -1.2594 0.8363 'International Tables Vol C Tables 4.2.6.8 and 6.1.1.4'
B B 0.0013 0.0007 'International Tables Vol C Tables 4.2.6.8 and 6.1.1.4'
O O 0.0106 0.0060 'International Tables Vol C Tables 4.2.6.8 and 6.1.1.4'

loop_
_geom_angle_atom_site_label_1
_geom_angle_atom_site_label_2
_geom_angle_atom_site_label_3
_geom_angle
N4 B1 N2 107.3(4)
N4 B1 N6 108.1(4)
N2 B1 N6 107.8(4)
N4 B1 H1' 111.1
N2 B1 H1' 111.1
N6 B1 H1' 111.1
N1 C1 C2 110.0(4)
N1 C1 H1 125.0
C2 C1 H1 125.0
C3 C2 C1 105.3(4)
C3 C2 H2 127.3
C1 C2 H2 127.3
N2 C3 C2 108.8(4)
N2 C3 H3 125.6
C2 C3 H3 125.6
N3 C4 C5 110.2(5)
N3 C4 H4 124.9
C5 C4 H4 124.9
C6 C5 C4 104.7(4)
C6 C5 H5 127.6
C4 C5 H5 127.6
N4 C6 C5 108.7(4)
N4 C6 H6 125.6
C5 C6 H6 125.6
N5 C7 C8 111.0(5)
N5 C7 H7 124.5
C8 C7 H7 124.5
C9 C8 C7 105.3(5)
C9 C8 H8 127.4
C7 C8 H8 127.4
N6 C9 C8 108.7(4)
N6 C9 H9 125.7
C8 C9 H9 125.7
N7 C10 C17 122.0(4)
N7 C10 C11 118.8(4)
C17 C10 C11 119.2(4)
C12 C11 C16 117.9(4)
C12 C11 C10 120.9(4)
C16 C11 C10 121.2(4)
C13 C12 C11 121.7(5)
C13 C12 H12 119.2
C11 C12 H12 119.2
C14 C13 C12 119.7(5)
C14 C13 H13 120.1
C12 C13 H13 120.1
C13 C14 C15 119.5(5)
C13 C14 H14 120.2
C15 C14 H14 120.2
C14 C15 C16 121.0(5)
C14 C15 H15 119.5
C16 C15 H15 119.5
C15 C16 C11 120.2(5)
C15 C16 H16 119.9
C11 C16 H16 119.9
C22 C17 C18 118.2(4)
C22 C17 C10 121.9(4)
C18 C17 C10 119.9(4)
C19 C18 C17 120.4(4)
C19 C18 H18 119.8
C17 C18 H18 119.8
C20 C19 C18 120.9(5)
C20 C19 H19 119.6
C18 C19 H19 119.6
C19 C20 C21 119.3(5)
C19 C20 H20 120.3
C21 C20 H20 120.3
C20 C21 C22 120.3(5)
C20 C21 H21 119.9
C22 C21 H21 119.9
C21 C22 C17 121.0(4)
C21 C22 H22 119.5
C17 C22 H22 119.5
C28 C23 C24 118.6(4)
C28 C23 P1 121.3(3)
C24 C23 P1 119.7(3)
C25 C24 C23 120.1(4)
C25 C24 H24 120.0
C23 C24 H24 120.0
C26 C25 C24 120.6(4)
C26 C25 H25 119.7
C24 C25 H25 119.7
C25 C26 C27 119.9(5)
C25 C26 H26 120.0
C27 C26 H26 120.0
C26 C27 C28 119.7(5)
C26 C27 H27 120.1
C28 C27 H27 120.1
C23 C28 C27 121.0(4)
C23 C28 H28 119.5
C27 C28 H28 119.5
C30 C29 C34 118.1(4)
C30 C29 P1 122.1(4)
C34 C29 P1 119.6(3)
C31 C30 C29 120.8(5)
C31 C30 H30 119.6
C29 C30 H30 119.6
C32 C31 C30 120.1(5)
C32 C31 H31 119.9
C30 C31 H31 119.9
C31 C32 C33 119.7(5)
C31 C32 H32 120.1
C33 C32 H32 120.1
C34 C33 C32 120.0(5)
C34 C33 H33 120.0
C32 C33 H33 120.0
C33 C34 C29 121.2(4)
C33 C34 H34 119.4
C29 C34 H34 119.4
C36 C35 C40 118.1(4)
C36 C35 P1 123.5(3)
C40 C35 P1 118.4(3)
C35 C36 C37 120.7(4)
C35 C36 H36 119.7
C37 C36 H36 119.7
C38 C37 C36 120.5(4)
C38 C37 H37 119.7
C36 C37 H37 119.7
C37 C38 C39 119.5(4)
C37 C38 H38 120.3
C39 C38 H38 120.3
C38 C39 C40 120.5(4)
C38 C39 H39 119.8
C40 C39 H39 119.8
C39 C40 C35 120.7(4)
C39 C40 H40 119.6
C35 C40 H40 119.6
C42 C41 H41A 109.5
C42 C41 H41B 109.5
H41A C41 H41B 109.5
C42 C41 H41C 109.5
H41A C41 H41C 109.5
H41B C41 H41C 109.5
O1 C42 C41 110.5(6)
O1 C42 H42A 109.6
C41 C42 H42A 109.6
O1 C42 H42B 109.6
C41 C42 H42B 109.6
H42A C42 H42B 108.1
O1 C43 C44 109.7(6)
O1 C43 H43A 109.7
C44 C43 H43A 109.7
O1 C43 H43B 109.7
C44 C43 H43B 109.7
H43A C43 H43B 108.2
C43 C44 H44A 109.5
C43 C44 H44B 109.5
H44A C44 H44B 109.5
C43 C44 H44C 109.5
H44A C44 H44C 109.5
H44B C44 H44C 109.5
C1 N1 N2 106.6(3)
C1 N1 Ru1 134.0(3)
N2 N1 Ru1 118.9(3)
C3 N2 N1 109.2(4)
C3 N2 B1 129.8(4)
N1 N2 B1 120.3(4)
C4 N3 N4 106.8(4)
C4 N3 Ru1 133.6(3)
N4 N3 Ru1 119.6(3)
C6 N4 N3 109.5(4)
C6 N4 B1 131.0(4)
N3 N4 B1 119.2(4)
C7 N5 N6 105.6(4)
C7 N5 Ru1 136.8(3)
N6 N5 Ru1 117.6(3)
C9 N6 N5 109.5(4)
C9 N6 B1 129.2(4)
N5 N6 B1 121.3(4)
C10 N7 Ru1 149.3(3)
C10 N7 H7A 105.4
Ru1 N7 H7A 105.4
N9 N8 Ru1 125.9(3)
N10 N9 N8 176.9(5)
C43 O1 C42 113.3(5)
C23 P1 C35 100.84(19)
C23 P1 C29 100.2(2)
C35 P1 C29 103.21(19)
C23 P1 Ru1 118.60(15)
C35 P1 Ru1 116.39(14)
C29 P1 Ru1 115.06(14)
N7 Ru1 N1 170.95(14)
N7 Ru1 N5 99.27(14)
N1 Ru1 N5 88.06(14)
N7 Ru1 N8 79.20(14)
N1 Ru1 N8 92.89(14)
N5 Ru1 N8 173.15(15)
N7 Ru1 N3 90.87(14)
N1 Ru1 N3 84.22(14)
N5 Ru1 N3 86.64(14)
N8 Ru1 N3 86.71(15)
N7 Ru1 P1 90.93(10)
N1 Ru1 P1 93.73(10)
N5 Ru1 P1 94.99(10)
N8 Ru1 P1 91.71(11)
N3 Ru1 P1 177.35(10)

loop_
_geom_bond_atom_site_label_1
_geom_bond_atom_site_label_2
_geom_bond_distance
B1 N4 1.529(7)
B1 N2 1.541(6)
B1 N6 1.548(6)
B1 H1' 1.0000
C1 N1 1.333(5)
C1 C2 1.392(6)
C1 H1 0.9500
C2 C3 1.362(6)
C2 H2 0.9500
C3 N2 1.344(5)
C3 H3 0.9500
C4 N3 1.333(5)
C4 C5 1.386(6)
C4 H4 0.9500
C5 C6 1.374(6)
C5 H5 0.9500
C6 N4 1.337(5)
C6 H6 0.9500
C7 N5 1.323(5)
C7 C8 1.385(6)
C7 H7 0.9500
C8 C9 1.353(7)
C8 H8 0.9500
C9 N6 1.342(5)
C9 H9 0.9500
C10 N7 1.299(5)
C10 C17 1.473(6)
C10 C11 1.487(6)
C11 C12 1.389(6)
C11 C16 1.395(6)
C12 C13 1.384(6)
C12 H12 0.9500
C13 C14 1.376(7)
C13 H13 0.9500
C14 C15 1.378(7)
C14 H14 0.9500
C15 C16 1.385(6)
C15 H15 0.9500
C16 H16 0.9500
C17 C22 1.383(6)
C17 C18 1.395(6)
C18 C19 1.382(6)
C18 H18 0.9500
C19 C20 1.369(7)
C19 H19 0.9500
C20 C21 1.380(7)
C20 H20 0.9500
C21 C22 1.382(6)
C21 H21 0.9500
C22 H22 0.9500
C23 C28 1.384(6)
C23 C24 1.389(6)
C23 P1 1.840(4)
C24 C25 1.382(6)
C24 H24 0.9500
C25 C26 1.373(6)
C25 H25 0.9500
C26 C27 1.374(6)
C26 H26 0.9500
C27 C28 1.384(6)
C27 H27 0.9500
C28 H28 0.9500
C29 C30 1.386(6)
C29 C34 1.393(6)
C29 P1 1.845(4)
C30 C31 1.384(6)
C30 H30 0.9500
C31 C32 1.377(7)
C31 H31 0.9500
C32 C33 1.384(7)
C32 H32 0.9500
C33 C34 1.371(6)
C33 H33 0.9500
C34 H34 0.9500
C35 C36 1.384(6)
C35 C40 1.390(6)
C35 P1 1.840(4)
C36 C37 1.398(6)
C36 H36 0.9500
C37 C38 1.363(6)
C37 H37 0.9500
C38 C39 1.378(6)
C38 H38 0.9500
C39 C40 1.387(6)
C39 H39 0.9500
C40 H40 0.9500
C41 C42 1.454(8)
C41 H41A 0.9800
C41 H41B 0.9800
C41 H41C 0.9800
C42 O1 1.411(7)
C42 H42A 0.9900
C42 H42B 0.9900
C43 O1 1.405(7)
C43 C44 1.483(8)
C43 H43A 0.9900
C43 H43B 0.9900
C44 H44A 0.9800
C44 H44B 0.9800
C44 H44C 0.9800
N1 N2 1.366(4)
N1 Ru1 2.077(3)
N3 N4 1.354(5)
N3 Ru1 2.114(4)
N5 N6 1.372(5)
N5 Ru1 2.084(4)
N7 Ru1 2.056(3)
N7 H7A 0.8800
N8 N9 1.200(5)
N8 Ru1 2.097(4)
N9 N10 1.164(5)
P1 Ru1 2.3070(13)
